data_7246530
loop_
_publ_author_name
'ul Nisa, Zaib'
'Ashashi, Nargis Akhter'
'Singhaal, Richa'
'Ahmad, Musheer'
'Gomila, Rosa M.'
'Frontera, Antonio'
'Sheikh, Haq Nawaz'

_publ_section_title
;
 Selective and efficient detection of Pb2+ in aqueous solution by
 lanthanoid-organic frameworks bearing pyridine-3,4-dicarboxylic acid and
 glutaric acid
;
_journal_issue 16
_journal_name_full CrystEngComm
_journal_page_first 2418
_journal_page_last 2440
_journal_paper_doi 10.1039/D3CE00099K
_journal_volume 25
_journal_year 2023
_chemical_formula_moiety 'C19 H20 Eu2 N2 O16'
_chemical_formula_sum 'C19 H20 Eu2 N2 O16'
_chemical_formula_weight 836.29
_space_group_crystal_system monoclinic
_space_group_IT_number 11
_space_group_name_Hall '-P 2yb'
_space_group_name_H-M_alt 'P 1 21/m 1'
_atom_sites_solution_hydrogens mixed
_audit_creation_method SHELXL-2016/6
_audit_update_record
;
2022-08-16 deposited with the CCDC.	2023-03-29 downloaded from the CCDC.
;
_cell_angle_alpha 90
_cell_angle_beta 101.6680(10)
_cell_angle_gamma 90
_cell_formula_units_Z 2
_cell_length_a 5.98620(10)
_cell_length_b 26.6117(3)
_cell_length_c 11.3914(2)
_cell_measurement_reflns_used 9134
_cell_measurement_temperature 296(2)
_cell_measurement_theta_max 25.14
_cell_measurement_theta_min 2.28
_cell_volume 1777.18(5)
_computing_cell_refinement 'Bruker SAINT'
_computing_data_collection 'Bruker APEX3'
_computing_data_reduction 'Bruker SAINT'
_computing_molecular_graphics 'Bruker SHELXTL'
_computing_publication_material 'Bruker SHELXTL'
_computing_structure_refinement 'SHELXL-2016/6 (Sheldrick, 2016)'
_computing_structure_solution 'SHELXT 2014/5 (Sheldrick, 2014)'
_diffrn_ambient_temperature 296(2)
_diffrn_measured_fraction_theta_full 0.998
_diffrn_measured_fraction_theta_max 0.969
_diffrn_measurement_device_type 'Bruker APEX-III CCD'
_diffrn_measurement_method '\f and \w scans'
_diffrn_radiation_type MoK\a
_diffrn_radiation_wavelength 0.71073
_diffrn_reflns_av_R_equivalents 0.0766
_diffrn_reflns_av_unetI/netI 0.0289
_diffrn_reflns_Laue_measured_fraction_full 0.998
_diffrn_reflns_Laue_measured_fraction_max 0.969
_diffrn_reflns_limit_h_max 7
_diffrn_reflns_limit_h_min -7
_diffrn_reflns_limit_k_max 34
_diffrn_reflns_limit_k_min -33
_diffrn_reflns_limit_l_max 14
_diffrn_reflns_limit_l_min -14
_diffrn_reflns_number 52221
_diffrn_reflns_point_group_measured_fraction_full 0.998
_diffrn_reflns_point_group_measured_fraction_max 0.969
_diffrn_reflns_theta_full 25.242
_diffrn_reflns_theta_max 27.387
_diffrn_reflns_theta_min 1.825
_exptl_absorpt_coefficient_mu 3.555
_exptl_absorpt_correction_T_max 0.727
_exptl_absorpt_correction_T_min 0.635
_exptl_absorpt_correction_type multi-scan
_exptl_absorpt_process_details 'SADABS-2016/2 - Bruker AXS area detector scaling and absorption correction'
_exptl_crystal_colour White
_exptl_crystal_density_diffrn 1.563
_exptl_crystal_description Block
_exptl_crystal_F_000 804
_exptl_crystal_size_max 0.12
_exptl_crystal_size_mid 0.09
_exptl_crystal_size_min 0.06
_refine_diff_density_max 2.458
_refine_diff_density_min -0.995
_refine_diff_density_rms 0.257
_refine_ls_extinction_method none
_refine_ls_goodness_of_fit_ref 1.235
_refine_ls_hydrogen_treatment mixed
_refine_ls_matrix_type full
_refine_ls_number_parameters 190
_refine_ls_number_reflns 3995
_refine_ls_number_restraints 6
_refine_ls_restrained_S_all 1.234
_refine_ls_R_factor_all 0.0542
_refine_ls_R_factor_gt 0.0525
_refine_ls_shift/su_max 0.001
_refine_ls_shift/su_mean 0.000
_refine_ls_structure_factor_coef Fsqd
_refine_ls_weighting_details 'w=1/[\s^2^(Fo^2^)+(0.0595P)^2^+23.4313P] where P=(Fo^2^+2Fc^2^)/3'
_refine_ls_weighting_scheme calc
_refine_ls_wR_factor_gt 0.1587
_refine_ls_wR_factor_ref 0.1596
_reflns_Friedel_coverage 0.000
_reflns_number_gt 3844
_reflns_number_total 3995
_reflns_threshold_expression 'I > 2\s(I)'
_cod_data_source_file d3ce00099k2.cif
_cod_data_source_block shelx
_cod_depositor_comments
;
The following automatic conversions were performed:

data item '_exptl_absorpt_correction_type' value 'Multi-scan' was
changed to 'multi-scan' in accordance with the
/home/data/users/saulius/crontab/automatic-downloads/rss-feeds/RSC/lib/dictionaries/cif_core.dic
dictionary named 'cif_core.dic' version 2.4.2 last updated on
2011-04-26.

Automatic conversion script
Id: cif_fix_values 7556 2019-12-06 15:28:31Z antanas 

 Adding full bibliography for 7246530--7246534.cif.
;
_cod_original_cell_volume 1777.19(5)
_cod_original_sg_symbol_H-M 'P 21/m'
_cod_database_code 7246530
_shelx_shelxl_version_number 2016/6
_shelx_space_group_comment
;
The symmetry employed for this shelxl refinement is uniquely defined
by the following loop, which should always be used as a source of
symmetry information in preference to the above space-group names.
They are only intended as comments.
;

loop_
_space_group_symop_operation_xyz
'x, y, z'
'-x, y+1/2, -z'
'-x, -y, -z'
'x, -y-1/2, z'

loop_
_atom_site_label
_atom_site_type_symbol
_atom_site_fract_x
_atom_site_fract_y
_atom_site_fract_z
_atom_site_U_iso_or_equiv
_atom_site_adp_type
_atom_site_occupancy
_atom_site_site_symmetry_order
_atom_site_calc_flag
_atom_site_refinement_flags_posn
_atom_site_refinement_flags_adp
_atom_site_refinement_flags_occupancy
_atom_site_disorder_assembly
_atom_site_disorder_group
C1 C 0.3121(14) 0.4596(4) 0.0574(7) 0.0312(18) Uani 1 1 d . . . . .
H6 H 0.169372 0.472560 0.023377 0.037 Uiso 1 1 calc R U . . .
C2 C 0.3971(13) 0.4680(3) 0.1788(7) 0.0239(16) Uani 1 1 d . . . . .
C3 C 0.6067(13) 0.4467(3) 0.2302(7) 0.0236(16) Uani 1 1 d . . . . .
C4 C 0.7277(16) 0.4208(4) 0.1582(8) 0.038(2) Uani 1 1 d . . . . .
H3 H 0.870497 0.407272 0.189749 0.046 Uiso 1 1 calc R U . . .
C5 C 0.6289(19) 0.4155(5) 0.0367(9) 0.047(3) Uani 1 1 d . . . . .
H2 H 0.710096 0.398191 -0.011972 0.057 Uiso 1 1 calc R U . . .
C6 C 0.2659(13) 0.4987(3) 0.2502(7) 0.0221(15) Uani 1 1 d . . . . .
C7 C 0.7100(12) 0.4494(3) 0.3628(7) 0.0229(15) Uani 1 1 d . . . . .
C8 C 1.2442(15) 0.6550(3) 0.3442(8) 0.0310(18) Uani 1 1 d . . . . .
C9 C 1.366(2) 0.7028(4) 0.3246(14) 0.059(3) Uani 1 1 d . . . . .
H9A H 1.518857 0.701636 0.372961 0.070 Uiso 1 1 calc R U . . .
H9B H 1.378968 0.704338 0.241238 0.070 Uiso 1 1 calc R U . . .
C10 C 1.251(3) 0.750000 0.3547(15) 0.044(4) Uani 1 2 d S T P . .
H10A H 1.094165 0.750000 0.311368 0.053 Uiso 1 2 calc R U P . .
H10B H 1.249935 0.750000 0.439678 0.053 Uiso 1 2 calc R U P . .
Eu1 Eu 1.04411(6) 0.56216(2) 0.38880(3) 0.02071(15) Uani 1 1 d . . . . .
N1 N 0.4258(14) 0.4339(3) -0.0130(7) 0.0394(19) Uani 1 1 d . . . . .
O1 O 0.0908(10) 0.5223(3) 0.1982(5) 0.0349(15) Uani 1 1 d . . . . .
O2 O 0.3329(9) 0.5007(2) 0.3634(5) 0.0244(12) Uani 1 1 d . . . . .
O1W O 0.7153(10) 0.5844(3) 0.2486(5) 0.0368(16) Uani 1 1 d D . . . .
H11W H 0.685(15) 0.573(4) 0.180(4) 0.044 Uiso 1 1 d D U . . .
H12W H 0.591(8) 0.593(4) 0.262(8) 0.044 Uiso 1 1 d D U . . .
O3 O 0.6756(10) 0.4141(2) 0.4269(5) 0.0313(13) Uani 1 1 d . . . . .
O2W O 0.7787(11) 0.5878(3) 0.5102(6) 0.0400(16) Uani 1 1 d D . . . .
H21W H 0.836(14) 0.563(3) 0.548(9) 0.048 Uiso 1 1 d D U . . .
H22W H 0.643(5) 0.581(4) 0.496(10) 0.048 Uiso 1 1 d D U . . .
O4 O 0.8474(9) 0.4845(2) 0.4034(5) 0.0259(12) Uani 1 1 d . . . . .
O5 O 1.3209(13) 0.6139(2) 0.3137(7) 0.0439(18) Uani 1 1 d . . . . .
O6 O 1.0705(11) 0.6545(3) 0.3896(6) 0.0372(15) Uani 1 1 d . . . . .

loop_
_atom_site_aniso_label
_atom_site_aniso_U_11
_atom_site_aniso_U_22
_atom_site_aniso_U_33
_atom_site_aniso_U_23
_atom_site_aniso_U_13
_atom_site_aniso_U_12
C1 0.026(4) 0.045(5) 0.020(4) -0.007(4) -0.001(3) 0.006(4)
C2 0.019(3) 0.030(4) 0.021(4) -0.001(3) 0.000(3) 0.003(3)
C3 0.021(4) 0.029(4) 0.018(3) -0.005(3) -0.001(3) -0.001(3)
C4 0.028(4) 0.055(6) 0.028(4) -0.012(4) -0.002(3) 0.014(4)
C5 0.048(6) 0.062(7) 0.032(5) -0.011(5) 0.008(4) 0.024(5)
C6 0.022(4) 0.024(4) 0.020(3) 0.000(3) 0.002(3) 0.002(3)
C7 0.016(3) 0.029(4) 0.020(4) -0.005(3) -0.005(3) 0.004(3)
C8 0.029(4) 0.024(4) 0.042(5) -0.001(4) 0.013(4) 0.002(3)
C9 0.063(7) 0.027(5) 0.100(10) 0.002(6) 0.052(7) 0.002(5)
C10 0.065(10) 0.022(6) 0.055(9) 0.000 0.036(8) 0.000
Eu1 0.0175(2) 0.0230(3) 0.0211(2) 0.00002(14) 0.00281(14) 0.00168(14)
N1 0.034(4) 0.053(5) 0.028(4) -0.011(4) 0.001(3) 0.008(4)
O1 0.030(3) 0.053(4) 0.020(3) -0.001(3) 0.000(2) 0.018(3)
O2 0.025(3) 0.032(3) 0.015(2) -0.002(2) 0.002(2) 0.008(2)
O1W 0.024(3) 0.066(5) 0.020(3) -0.002(3) 0.001(2) 0.017(3)
O3 0.033(3) 0.034(3) 0.023(3) 0.005(3) -0.003(2) -0.008(3)
O2W 0.033(3) 0.052(4) 0.038(4) 0.007(3) 0.015(3) 0.015(3)
O4 0.021(3) 0.029(3) 0.026(3) -0.005(2) 0.001(2) -0.003(2)
O5 0.054(4) 0.027(3) 0.063(5) -0.001(3) 0.040(4) 0.003(3)
O6 0.031(3) 0.029(3) 0.056(4) 0.001(3) 0.020(3) 0.003(3)

loop_
_atom_type_symbol
_atom_type_description
_atom_type_scat_dispersion_real
_atom_type_scat_dispersion_imag
_atom_type_scat_source
C C 0.0033 0.0016 'International Tables Vol C Tables 4.2.6.8 and 6.1.1.4'
H H 0.0000 0.0000 'International Tables Vol C Tables 4.2.6.8 and 6.1.1.4'
Eu Eu -0.1578 3.6682 'International Tables Vol C Tables 4.2.6.8 and 6.1.1.4'
N N 0.0061 0.0033 'International Tables Vol C Tables 4.2.6.8 and 6.1.1.4'
O O 0.0106 0.0060 'International Tables Vol C Tables 4.2.6.8 and 6.1.1.4'

loop_
_geom_angle_atom_site_label_1
_geom_angle_atom_site_label_2
_geom_angle_atom_site_label_3
_geom_angle
_geom_angle_site_symmetry_1
_geom_angle_site_symmetry_3
_geom_angle_publ_flag
N1 C1 C2 123.3(8) . . ?
N1 C1 H6 118.4 . . ?
C2 C1 H6 118.4 . . ?
C1 C2 C3 118.0(7) . . ?
C1 C2 C6 120.3(7) . . ?
C3 C2 C6 121.7(7) . . ?
C4 C3 C2 119.3(7) . . ?
C4 C3 C7 117.3(7) . . ?
C2 C3 C7 123.4(7) . . ?
C3 C4 C5 118.0(8) . . ?
C3 C4 H3 121.0 . . ?
C5 C4 H3 121.0 . . ?
N1 C5 C4 123.6(9) . . ?
N1 C5 H2 118.2 . . ?
C4 C5 H2 118.2 . . ?
O1 C6 O2 121.1(7) . . ?
O1 C6 C2 119.9(7) . . ?
O2 C6 C2 119.0(7) . . ?
O1 C6 Eu1 61.6(4) . 1_455 ?
O2 C6 Eu1 59.7(4) . 1_455 ?
C2 C6 Eu1 175.7(6) . 1_455 ?
O3 C7 O4 121.3(7) . . ?
O3 C7 C3 118.1(7) . . ?
O4 C7 C3 120.2(7) . . ?
O3 C7 Eu1 57.3(4) . 3_766 ?
O4 C7 Eu1 64.1(4) . 3_766 ?
C3 C7 Eu1 169.4(5) . 3_766 ?
O6 C8 O5 118.9(8) . . ?
O6 C8 C9 122.5(8) . . ?
O5 C8 C9 118.6(8) . . ?
O6 C8 Eu1 60.0(5) . . ?
O5 C8 Eu1 59.0(5) . . ?
C9 C8 Eu1 176.1(8) . . ?
C10 C9 C8 114.7(9) . . ?
C10 C9 H9A 108.6 . . ?
C8 C9 H9A 108.6 . . ?
C10 C9 H9B 108.6 . . ?
C8 C9 H9B 108.6 . . ?
H9A C9 H9B 107.6 . . ?
C9 C10 C9 113.4(12) 4_575 . ?
C9 C10 H10A 108.9 4_575 . ?
C9 C10 H10A 108.9 . . ?
C9 C10 H10B 108.9 4_575 . ?
C9 C10 H10B 108.9 . . ?
H10A C10 H10B 107.7 . . ?
O1W Eu1 O4 84.8(2) . . ?
O1W Eu1 O2W 76.1(2) . . ?
O4 Eu1 O2W 79.3(2) . . ?
O1W Eu1 O5 98.9(3) . . ?
O4 Eu1 O5 152.6(2) . . ?
O2W Eu1 O5 128.0(2) . . ?
O1W Eu1 O2 127.3(2) . 1_655 ?
O4 Eu1 O2 78.46(19) . 1_655 ?
O2W Eu1 O2 145.5(2) . 1_655 ?
O5 Eu1 O2 77.8(2) . 1_655 ?
O1W Eu1 O6 78.2(3) . . ?
O4 Eu1 O6 152.98(19) . . ?
O2W Eu1 O6 76.4(2) . . ?
O5 Eu1 O6 52.4(2) . . ?
O2 Eu1 O6 128.6(2) 1_655 . ?
O1W Eu1 O1 74.9(2) . 1_655 ?
O4 Eu1 O1 80.6(2) . 1_655 ?
O2W Eu1 O1 145.9(2) . 1_655 ?
O5 Eu1 O1 74.3(2) . 1_655 ?
O2 Eu1 O1 53.24(18) 1_655 1_655 ?
O6 Eu1 O1 114.3(2) . 1_655 ?
O1W Eu1 O3 147.1(2) . 3_766 ?
O4 Eu1 O3 114.61(19) . 3_766 ?
O2W Eu1 O3 81.6(2) . 3_766 ?
O5 Eu1 O3 76.3(2) . 3_766 ?
O2 Eu1 O3 84.1(2) 1_655 3_766 ?
O6 Eu1 O3 73.2(2) . 3_766 ?
O1 Eu1 O3 132.1(2) 1_655 3_766 ?
O1W Eu1 O4 138.7(2) . 3_766 ?
O4 Eu1 O4 64.4(2) . 3_766 ?
O2W Eu1 O4 71.9(2) . 3_766 ?
O5 Eu1 O4 121.3(2) . 3_766 ?
O2 Eu1 O4 74.87(18) 1_655 3_766 ?
O6 Eu1 O4 117.6(2) . 3_766 ?
O1 Eu1 O4 122.23(19) 1_655 3_766 ?
O3 Eu1 O4 50.24(18) 3_766 3_766 ?
O1W Eu1 C6 101.3(2) . 1_655 ?
O4 Eu1 C6 79.4(2) . 1_655 ?
O2W Eu1 C6 158.7(2) . 1_655 ?
O5 Eu1 C6 73.3(2) . 1_655 ?
O2 Eu1 C6 26.73(19) 1_655 1_655 ?
O6 Eu1 C6 124.2(2) . 1_655 ?
O1 Eu1 C6 26.6(2) 1_655 1_655 ?
O3 Eu1 C6 108.1(2) 3_766 1_655 ?
O4 Eu1 C6 99.3(2) 3_766 1_655 ?
O1W Eu1 C8 89.1(3) . . ?
O4 Eu1 C8 173.3(2) . . ?
O2W Eu1 C8 102.0(3) . . ?
O5 Eu1 C8 26.3(2) . . ?
O2 Eu1 C8 103.2(2) 1_655 . ?
O6 Eu1 C8 26.1(2) . . ?
O1 Eu1 C8 95.1(2) 1_655 . ?
O3 Eu1 C8 72.1(2) 3_766 . ?
O4 Eu1 C8 122.3(2) 3_766 . ?
C6 Eu1 C8 99.1(2) 1_655 . ?
O1W Eu1 C7 150.8(2) . 3_766 ?
O4 Eu1 C7 90.0(2) . 3_766 ?
O2W Eu1 C7 74.7(2) . 3_766 ?
O5 Eu1 C7 98.8(3) . 3_766 ?
O2 Eu1 C7 79.3(2) 1_655 3_766 ?
O6 Eu1 C7 94.7(2) . 3_766 ?
O1 Eu1 C7 132.6(2) 1_655 3_766 ?
O3 Eu1 C7 24.6(2) 3_766 3_766 ?
O4 Eu1 C7 25.7(2) 3_766 3_766 ?
C6 Eu1 C7 106.0(2) 1_655 3_766 ?
C8 Eu1 C7 96.7(3) . 3_766 ?
O1W Eu1 H21W 91.1(15) . . ?
O4 Eu1 H21W 68(2) . . ?
O2W Eu1 H21W 20(2) . . ?
O5 Eu1 H21W 139(2) . . ?
O2 Eu1 H21W 126.0(7) 1_655 . ?
O6 Eu1 H21W 91.5(17) . . ?
O1 Eu1 H21W 147(2) 1_655 . ?
O3 Eu1 H21W 74(2) 3_766 . ?
O4 Eu1 H21W 53.0(8) 3_766 . ?
C6 Eu1 H21W 143.8(14) 1_655 . ?
C8 Eu1 H21W 115(2) . . ?
C7 Eu1 H21W 60.5(17) 3_766 . ?
C5 N1 C1 117.8(8) . . ?
C6 O1 Eu1 91.8(5) . 1_455 ?
C6 O2 Eu1 93.6(4) . 1_455 ?
Eu1 O1W H11W 123(7) . . ?
Eu1 O1W H12W 127(7) . . ?
H11W O1W H12W 104(9) . . ?
C7 O3 Eu1 98.1(5) . 3_766 ?
Eu1 O2W H21W 80(8) . . ?
Eu1 O2W H22W 125(9) . . ?
H21W O2W H22W 103(10) . . ?
C7 O4 Eu1 154.1(5) . . ?
C7 O4 Eu1 90.3(5) . 3_766 ?
Eu1 O4 Eu1 115.6(2) . 3_766 ?
C8 O5 Eu1 94.7(5) . . ?
C8 O6 Eu1 93.9(5) . . ?

loop_
_geom_bond_atom_site_label_1
_geom_bond_atom_site_label_2
_geom_bond_distance
_geom_bond_site_symmetry_2
_geom_bond_publ_flag
C1 N1 1.339(11) . ?
C1 C2 1.392(11) . ?
C1 H6 0.9300 . ?
C2 C3 1.393(10) . ?
C2 C6 1.484(11) . ?
C3 C4 1.382(12) . ?
C3 C7 1.514(10) . ?
C4 C5 1.398(13) . ?
C4 H3 0.9300 . ?
C5 N1 1.327(13) . ?
C5 H2 0.9300 . ?
C6 O1 1.262(9) . ?
C6 O2 1.272(9) . ?
C6 Eu1 2.821(8) 1_455 ?
C7 O3 1.232(10) . ?
C7 O4 1.268(10) . ?
C7 Eu1 2.929(7) 3_766 ?
C8 O6 1.251(10) . ?
C8 O5 1.261(11) . ?
C8 C9 1.504(13) . ?
C8 Eu1 2.836(9) . ?
C9 C10 1.503(12) . ?
C9 H9A 0.9700 . ?
C9 H9B 0.9700 . ?
C10 H10A 0.9700 . ?
C10 H10B 0.9700 . ?
Eu1 O1W 2.346(6) . ?
Eu1 O4 2.402(6) . ?
Eu1 O2W 2.406(6) . ?
Eu1 O5 2.439(7) . ?
Eu1 O2 2.440(5) 1_655 ?
Eu1 O6 2.461(7) . ?
Eu1 O1 2.483(6) 1_655 ?
Eu1 O3 2.490(6) 3_766 ?
Eu1 O4 2.635(6) 3_766 ?
Eu1 H21W 2.40(12) . ?
O1W H11W 0.82(5) . ?
O1W H12W 0.82(6) . ?
O2W H21W 0.82(9) . ?
O2W H22W 0.82(2) . ?

loop_
_geom_torsion_atom_site_label_1
_geom_torsion_atom_site_label_2
_geom_torsion_atom_site_label_3
_geom_torsion_atom_site_label_4
_geom_torsion
_geom_torsion_site_symmetry_1
_geom_torsion_site_symmetry_2
_geom_torsion_site_symmetry_3
_geom_torsion_site_symmetry_4
_geom_torsion_publ_flag
N1 C1 C2 C3 -2.7(14) . . . . ?
N1 C1 C2 C6 177.5(9) . . . . ?
C1 C2 C3 C4 3.7(13) . . . . ?
C6 C2 C3 C4 -176.4(9) . . . . ?
C1 C2 C3 C7 -175.1(8) . . . . ?
C6 C2 C3 C7 4.7(13) . . . . ?
C2 C3 C4 C5 -2.4(15) . . . . ?
C7 C3 C4 C5 176.5(10) . . . . ?
C3 C4 C5 N1 -0.2(18) . . . . ?
C1 C2 C6 O1 -8.6(13) . . . . ?
C3 C2 C6 O1 171.6(8) . . . . ?
C1 C2 C6 O2 171.5(8) . . . . ?
C3 C2 C6 O2 -8.3(12) . . . . ?
C4 C3 C7 O3 -84.5(11) . . . . ?
C2 C3 C7 O3 94.3(10) . . . . ?
C4 C3 C7 O4 88.1(10) . . . . ?
C2 C3 C7 O4 -93.1(10) . . . . ?
C4 C3 C7 Eu1 -23(4) . . . 3_766 ?
C2 C3 C7 Eu1 156(3) . . . 3_766 ?
O6 C8 C9 C10 -4.6(18) . . . . ?
O5 C8 C9 C10 175.4(12) . . . . ?
C8 C9 C10 C9 -175.2(8) . . . 4_575 ?
C4 C5 N1 C1 1.3(18) . . . . ?
C2 C1 N1 C5 0.2(16) . . . . ?
O2 C6 O1 Eu1 4.6(8) . . . 1_455 ?
C2 C6 O1 Eu1 -175.3(7) . . . 1_455 ?
O1 C6 O2 Eu1 -4.7(8) . . . 1_455 ?
C2 C6 O2 Eu1 175.2(6) . . . 1_455 ?
O4 C7 O3 Eu1 -3.6(8) . . . 3_766 ?
C3 C7 O3 Eu1 168.9(6) . . . 3_766 ?
O3 C7 O4 Eu1 -178.9(8) . . . . ?
C3 C7 O4 Eu1 8.7(16) . . . . ?
Eu1 C7 O4 Eu1 177.7(12) 3_766 . . . ?
O3 C7 O4 Eu1 3.4(8) . . . 3_766 ?
C3 C7 O4 Eu1 -169.0(6) . . . 3_766 ?
O6 C8 O5 Eu1 -3.4(10) . . . . ?
C9 C8 O5 Eu1 176.5(9) . . . . ?
O5 C8 O6 Eu1 3.4(10) . . . . ?
C9 C8 O6 Eu1 -176.6(10) . . . . ?
